data_7028613
loop_
_publ_author_name
'Han, Xiaoyan'
'Weng, Zhiqiang'
'Young, David James'
'Jin, Guo-Xin'
'Hor, T. S. Andy'

_publ_section_title
;
 Stoichiometric sensitivity and structural diversity in click-active
 copper(I) N,S-heterocyclic carbene complexes.
;
_journal_issue 3
_journal_name_full 'Dalton transactions (Cambridge, England : 2003)'
_journal_page_first 1305
_journal_page_last 1312
_journal_paper_doi 10.1039/c3dt52059e
_journal_volume 43
_journal_year 2014
_chemical_formula_sum 'C36 H39 Br2 Cu2 N3 O S3'
_chemical_formula_weight 912.78
_chemical_name_systematic
; 
 ? 
;
_space_group_IT_number 14
_symmetry_cell_setting monoclinic
_symmetry_space_group_name_Hall '-P 2yn'
_symmetry_space_group_name_H-M 'P 1 21/n 1'
_atom_sites_solution_hydrogens geom
_atom_sites_solution_primary direct
_atom_sites_solution_secondary difmap
_audit_creation_method SHELXL-97
_cell_angle_alpha 90.00
_cell_angle_beta 100.6650(10)
_cell_angle_gamma 90.00
_cell_formula_units_Z 4
_cell_length_a 8.9571(4)
_cell_length_b 25.9573(11)
_cell_length_c 17.0010(8)
_cell_measurement_reflns_used 4112
_cell_measurement_temperature 223(2)
_cell_measurement_theta_max 22.82
_cell_measurement_theta_min 2.41
_cell_volume 3884.5(3)
_computing_cell_refinement 'Bruker SMART'
_computing_data_collection 'Bruker SMART'
_computing_data_reduction 'Bruker SAINT'
_computing_molecular_graphics 'Bruker SHELXTL'
_computing_publication_material 'Bruker SHELXTL'
_computing_structure_refinement 'SHELXL-97 (Sheldrick, 1997)'
_computing_structure_solution 'SHELXS-97 (Sheldrick, 1990)'
_diffrn_ambient_temperature 223(2)
_diffrn_measured_fraction_theta_full 0.999
_diffrn_measured_fraction_theta_max 0.999
_diffrn_measurement_device_type 'CCD area detector'
_diffrn_measurement_method 'phi and omega scans'
_diffrn_radiation_monochromator graphite
_diffrn_radiation_source 'fine-focus sealed tube'
_diffrn_radiation_type MoK\a
_diffrn_radiation_wavelength 0.71073
_diffrn_reflns_av_R_equivalents 0.0521
_diffrn_reflns_av_sigmaI/netI 0.0617
_diffrn_reflns_limit_h_max 11
_diffrn_reflns_limit_h_min -11
_diffrn_reflns_limit_k_max 33
_diffrn_reflns_limit_k_min -31
_diffrn_reflns_limit_l_max 20
_diffrn_reflns_limit_l_min -22
_diffrn_reflns_number 27500
_diffrn_reflns_theta_full 27.50
_diffrn_reflns_theta_max 27.50
_diffrn_reflns_theta_min 1.57
_exptl_absorpt_coefficient_mu 3.345
_exptl_absorpt_correction_T_max 0.8245
_exptl_absorpt_correction_T_min 0.5543
_exptl_absorpt_correction_type multi-scan
_exptl_crystal_colour Yellow
_exptl_crystal_density_diffrn 1.561
_exptl_crystal_density_meas ?
_exptl_crystal_density_method 'not measured'
_exptl_crystal_description 'Thin Plate'
_exptl_crystal_F_000 1840
_exptl_crystal_size_max 0.20
_exptl_crystal_size_mid 0.08
_exptl_crystal_size_min 0.06
_refine_diff_density_max 0.790
_refine_diff_density_min -0.357
_refine_diff_density_rms 0.089
_refine_ls_extinction_method none
_refine_ls_goodness_of_fit_ref 0.969
_refine_ls_hydrogen_treatment mixed
_refine_ls_matrix_type full
_refine_ls_number_parameters 449
_refine_ls_number_reflns 8913
_refine_ls_number_restraints 7
_refine_ls_restrained_S_all 0.969
_refine_ls_R_factor_all 0.0777
_refine_ls_R_factor_gt 0.0462
_refine_ls_shift/su_max 0.001
_refine_ls_shift/su_mean 0.000
_refine_ls_structure_factor_coef Fsqd
_refine_ls_weighting_details 'calc w=1/[\s^2^(Fo^2^)+(0.0508P)^2^+0.0000P] where P=(Fo^2^+2Fc^2^)/3'
_refine_ls_weighting_scheme calc
_refine_ls_wR_factor_gt 0.0972
_refine_ls_wR_factor_ref 0.1082
_reflns_number_gt 6052
_reflns_number_total 8913
_reflns_threshold_expression >2sigma(I)
_cod_data_source_file c3dt52059e.txt
_cod_data_source_block 9278
_cod_depositor_comments
;
The following automatic conversions were performed:

'_symmetry_cell_setting' value 'Monoclinic' changed to 'monoclinic'
according to
/usr/data/users/saulius/automatic-downloads/current/RSC/lib/dictionaries/cif_core.dic
dictionary named 'cif_core.dic' version 2.4.2 from
2011-04-26.

'_exptl_absorpt_correction_type' value 'Multi-scan'
changed to 'multi-scan' according to
/usr/data/users/saulius/automatic-downloads/current/RSC/lib/dictionaries/cif_core.dic
dictionary named 'cif_core.dic' version 2.4.2 from 2011-04-26.

Automatic conversion script
Id: cif_fix_values 2281 2013-09-26 08:29:07Z andrius 

The following automatic conversions were performed:

'_exptl_crystal_density_meas' value 'Not Measured' was changed to '?'
- the value is perceived as not measured.

Automatic conversion script
Id: cif_fix_values 3008 2015-01-20 13:52:24Z robertas 
;
_cod_original_sg_symbol_H-M P2(1)/n
_cod_database_code 7028613

loop_
_symmetry_equiv_pos_as_xyz
'x, y, z'
'-x+1/2, y+1/2, -z+1/2'
'-x, -y, -z'
'x-1/2, -y-1/2, z-1/2'

loop_
_atom_site_label
_atom_site_type_symbol
_atom_site_fract_x
_atom_site_fract_y
_atom_site_fract_z
_atom_site_U_iso_or_equiv
_atom_site_adp_type
_atom_site_occupancy
_atom_site_symmetry_multiplicity
_atom_site_calc_flag
_atom_site_refinement_flags
_atom_site_disorder_assembly
_atom_site_disorder_group
Cu1 Cu 0.33349(6) 0.135060(18) 0.47541(3) 0.04685(14) Uani 1 1 d . . .
Cu2 Cu 0.22079(5) 0.237331(18) 0.50328(3) 0.03842(13) Uani 1 1 d . . .
S1 S 0.66913(11) 0.10822(4) 0.45276(7) 0.0471(3) Uani 1 1 d . . .
S2 S -0.11028(10) 0.25279(4) 0.53958(6) 0.0428(2) Uani 1 1 d . A .
S3 S 0.52609(10) 0.25684(4) 0.43489(6) 0.0450(3) Uani 1 1 d . . .
N1 N 0.4656(3) 0.04219(12) 0.41547(19) 0.0378(7) Uani 1 1 d . . .
N2 N 0.1071(3) 0.28856(11) 0.63728(18) 0.0356(7) Uani 1 1 d D . .
N3 N 0.2779(3) 0.28423(11) 0.35389(18) 0.0353(7) Uani 1 1 d . . .
Br1 Br 0.43717(4) 0.182174(15) 0.60013(2) 0.04128(11) Uani 1 1 d . . .
Br2 Br 0.07198(4) 0.154273(16) 0.43305(3) 0.05010(13) Uani 1 1 d . . .
C1 C 0.4814(4) 0.09067(14) 0.4424(2) 0.0397(9) Uani 1 1 d . . .
C2 C 0.5983(4) 0.01655(14) 0.4035(2) 0.0381(9) Uani 1 1 d . . .
C3 C 0.6116(4) -0.03461(15) 0.3816(3) 0.0450(10) Uani 1 1 d . . .
H3 H 0.5259 -0.0561 0.3696 0.054 Uiso 1 1 calc R . .
C4 C 0.7545(5) -0.05268(16) 0.3782(3) 0.0544(11) Uani 1 1 d . . .
H4 H 0.7671 -0.0873 0.3644 0.065 Uiso 1 1 calc R . .
C5 C 0.8806(5) -0.02064(16) 0.3949(3) 0.0588(12) Uani 1 1 d . . .
H5 H 0.9769 -0.0338 0.3913 0.071 Uiso 1 1 calc R . .
C6 C 0.8677(5) 0.02967(17) 0.4166(3) 0.0548(12) Uani 1 1 d . . .
H6 H 0.9537 0.0510 0.4281 0.066 Uiso 1 1 calc R . .
C7 C 0.7242(4) 0.04846(14) 0.4211(2) 0.0417(9) Uani 1 1 d . . .
C8 C 0.3156(4) 0.01693(16) 0.3973(3) 0.0474(10) Uani 1 1 d . . .
H8A H 0.3242 -0.0179 0.4199 0.057 Uiso 1 1 calc R . .
H8B H 0.2440 0.0362 0.4231 0.057 Uiso 1 1 calc R . .
C9 C 0.2548(5) 0.0136(2) 0.3108(3) 0.0669(14) Uani 1 1 d . . .
H9 H 0.2478 0.0439 0.2801 0.080 Uiso 1 1 calc R . .
C10 C 0.2082(5) -0.0315(2) 0.2735(3) 0.0773(16) Uani 1 1 d . . .
H10 H 0.2237 -0.0614 0.3052 0.093 Uiso 1 1 calc R . .
C11 C 0.1391(7) -0.0387(3) 0.1922(4) 0.115(2) Uani 1 1 d . . .
H11A H 0.1377 -0.0062 0.1638 0.173 Uiso 1 1 calc R . .
H11B H 0.0358 -0.0509 0.1892 0.173 Uiso 1 1 calc R . .
H11C H 0.1964 -0.0639 0.1679 0.173 Uiso 1 1 calc R . .
C12 C 0.0829(4) 0.26192(14) 0.5687(2) 0.0354(8) Uani 1 1 d . A .
C13 C -0.0203(4) 0.30171(13) 0.6701(2) 0.0343(8) Uani 1 1 d . A .
C14 C -0.0225(4) 0.32718(15) 0.7419(2) 0.0429(9) Uani 1 1 d . . .
H14 H 0.0680 0.3384 0.7745 0.051 Uiso 1 1 calc R A .
C15 C -0.1615(5) 0.33548(16) 0.7637(2) 0.0473(10) Uani 1 1 d . A .
H15 H -0.1656 0.3526 0.8120 0.057 Uiso 1 1 calc R . .
C16 C -0.2954(4) 0.31904(15) 0.7154(2) 0.0474(10) Uani 1 1 d . . .
H16 H -0.3888 0.3252 0.7314 0.057 Uiso 1 1 calc R A .
C17 C -0.2931(4) 0.29389(16) 0.6448(3) 0.0458(10) Uani 1 1 d . A .
H17 H -0.3838 0.2828 0.6123 0.055 Uiso 1 1 calc R . .
C18 C -0.1539(4) 0.28518(14) 0.6222(2) 0.0359(8) Uani 1 1 d . . .
C23 C 0.3314(4) 0.26095(14) 0.4233(2) 0.0356(8) Uani 1 1 d . . .
C24 C 0.3842(4) 0.30013(14) 0.3080(2) 0.0386(9) Uani 1 1 d . . .
C25 C 0.3544(5) 0.32417(16) 0.2329(3) 0.0500(10) Uani 1 1 d . . .
H25 H 0.2549 0.3321 0.2072 0.060 Uiso 1 1 calc R . .
C26 C 0.4789(6) 0.33562(16) 0.1982(3) 0.0583(12) Uani 1 1 d . . .
H26 H 0.4634 0.3519 0.1479 0.070 Uiso 1 1 calc R . .
C27 C 0.6250(5) 0.32378(17) 0.2356(3) 0.0605(13) Uani 1 1 d . . .
H27 H 0.7067 0.3322 0.2103 0.073 Uiso 1 1 calc R . .
C28 C 0.6534(5) 0.30012(16) 0.3087(3) 0.0536(11) Uani 1 1 d . . .
H28 H 0.7533 0.2919 0.3335 0.064 Uiso 1 1 calc R . .
C29 C 0.5311(4) 0.28846(15) 0.3454(2) 0.0415(9) Uani 1 1 d . . .
C30 C 0.1137(4) 0.29505(16) 0.3304(3) 0.0449(10) Uani 1 1 d . . .
H30A H 0.0560 0.2685 0.3527 0.054 Uiso 1 1 calc R . .
H30B H 0.0848 0.2937 0.2719 0.054 Uiso 1 1 calc R . .
C31 C 0.0747(5) 0.34629(19) 0.3590(3) 0.0616(13) Uani 1 1 d . . .
H31 H 0.1028 0.3532 0.4140 0.074 Uiso 1 1 calc R . .
C32 C 0.0046(5) 0.3823(2) 0.3139(4) 0.0721(14) Uani 1 1 d . . .
H32 H -0.0191 0.3755 0.2587 0.087 Uiso 1 1 calc R . .
C33 C -0.0417(7) 0.4330(2) 0.3408(4) 0.105(2) Uani 1 1 d . . .
H33A H 0.0058 0.4384 0.3962 0.157 Uiso 1 1 calc R . .
H33B H -0.1513 0.4339 0.3360 0.157 Uiso 1 1 calc R . .
H33C H -0.0100 0.4599 0.3078 0.157 Uiso 1 1 calc R . .
O1S O 0.7385(8) 0.4912(3) 0.4948(4) 0.186(3) Uani 1 1 d . . .
C1S C 0.7452(13) 0.4472(4) 0.5198(5) 0.141(3) Uani 1 1 d . . .
C2S C 0.6069(13) 0.4151(4) 0.5045(7) 0.216(6) Uani 1 1 d . . .
H2S1 H 0.5809 0.4046 0.5550 0.325 Uiso 1 1 calc R . .
H2S2 H 0.6252 0.3848 0.4742 0.325 Uiso 1 1 calc R . .
H2S3 H 0.5238 0.4348 0.4741 0.325 Uiso 1 1 calc R . .
C3S C 0.8847(11) 0.4256(4) 0.5648(6) 0.191(5) Uani 1 1 d . . .
H3S1 H 0.9690 0.4483 0.5606 0.286 Uiso 1 1 calc R . .
H3S2 H 0.9025 0.3920 0.5433 0.286 Uiso 1 1 calc R . .
H3S3 H 0.8760 0.4222 0.6206 0.286 Uiso 1 1 calc R . .
C19B C 0.258(4) 0.3128(19) 0.662(3) 0.056(5) Uani 0.197(10) 1 d PD A 2
H19A H 0.3350 0.2861 0.6601 0.068 Uiso 0.197(10) 1 calc PR A 2
H19B H 0.2676 0.3235 0.7177 0.068 Uiso 0.197(10) 1 calc PR A 2
C20B C 0.299(3) 0.3585(8) 0.6152(17) 0.056(5) Uani 0.197(10) 1 d PD A 2
H20B H 0.3167 0.3531 0.5629 0.068 Uiso 0.197(10) 1 calc PR A 2
C21B C 0.312(3) 0.4054(9) 0.6444(13) 0.056(5) Uani 0.197(10) 1 d PD A 2
H21B H 0.3132 0.4320 0.6071 0.068 Uiso 0.197(10) 1 calc PR A 2
C22B C 0.324(4) 0.4216(13) 0.7294(13) 0.056(5) Uani 0.197(10) 1 d PD A 2
H22A H 0.2381 0.4430 0.7346 0.085 Uiso 0.197(10) 1 calc PR A 2
H22B H 0.4175 0.4410 0.7459 0.085 Uiso 0.197(10) 1 calc PR A 2
H22C H 0.3258 0.3914 0.7630 0.085 Uiso 0.197(10) 1 calc PR A 2
C19A C 0.2615(7) 0.3044(3) 0.6764(6) 0.0389(16) Uani 0.803(10) 1 d PD A 1
H19C H 0.3376 0.2840 0.6554 0.047 Uiso 0.803(10) 1 calc PR A 1
H19D H 0.2753 0.2986 0.7342 0.047 Uiso 0.803(10) 1 calc PR A 1
C20A C 0.2803(6) 0.3600(2) 0.6596(4) 0.0498(16) Uani 0.803(10) 1 d PD A 1
H20A H 0.2682 0.3704 0.6058 0.060 Uiso 0.803(10) 1 calc PR A 1
C21A C 0.3119(8) 0.3949(3) 0.7139(5) 0.069(3) Uani 0.803(10) 1 d PD A 1
H21A H 0.3282 0.3838 0.7674 0.082 Uiso 0.803(10) 1 calc PR A 1
C22A C 0.3254(10) 0.4519(3) 0.6997(6) 0.102(3) Uani 0.803(10) 1 d PD A 1
H22D H 0.3086 0.4586 0.6426 0.153 Uiso 0.803(10) 1 calc PR A 1
H22E H 0.4262 0.4636 0.7242 0.153 Uiso 0.803(10) 1 calc PR A 1
H22F H 0.2501 0.4703 0.7232 0.153 Uiso 0.803(10) 1 calc PR A 1

loop_
_atom_site_aniso_label
_atom_site_aniso_U_11
_atom_site_aniso_U_22
_atom_site_aniso_U_33
_atom_site_aniso_U_23
_atom_site_aniso_U_13
_atom_site_aniso_U_12
Cu1 0.0521(3) 0.0427(3) 0.0489(3) -0.0036(2) 0.0175(2) 0.0050(2)
Cu2 0.0349(2) 0.0437(3) 0.0401(3) -0.0011(2) 0.0158(2) -0.0006(2)
S1 0.0444(5) 0.0344(5) 0.0619(7) -0.0052(5) 0.0083(5) -0.0027(4)
S2 0.0314(5) 0.0591(6) 0.0388(6) -0.0119(5) 0.0090(4) -0.0036(4)
S3 0.0284(4) 0.0643(7) 0.0428(6) 0.0009(5) 0.0075(4) -0.0019(5)
N1 0.0335(16) 0.0399(18) 0.0409(19) -0.0067(14) 0.0097(14) -0.0027(14)
N2 0.0288(15) 0.0390(17) 0.0392(18) -0.0068(14) 0.0070(13) -0.0014(13)
N3 0.0300(15) 0.0417(17) 0.0349(18) 0.0028(14) 0.0080(13) -0.0030(13)
Br1 0.0402(2) 0.0427(2) 0.0399(2) -0.00354(17) 0.00458(17) 0.00062(17)
Br2 0.0404(2) 0.0439(2) 0.0658(3) -0.0126(2) 0.0095(2) -0.00755(18)
C1 0.041(2) 0.038(2) 0.040(2) -0.0049(17) 0.0070(17) 0.0032(17)
C2 0.043(2) 0.036(2) 0.036(2) 0.0004(17) 0.0098(17) -0.0002(17)
C3 0.042(2) 0.035(2) 0.060(3) -0.0048(19) 0.015(2) -0.0025(18)
C4 0.057(3) 0.037(2) 0.071(3) -0.003(2) 0.019(2) 0.003(2)
C5 0.045(2) 0.049(3) 0.085(4) -0.005(2) 0.020(2) 0.006(2)
C6 0.039(2) 0.048(3) 0.079(3) 0.002(2) 0.015(2) -0.003(2)
C7 0.039(2) 0.033(2) 0.054(3) 0.0032(18) 0.0101(18) -0.0023(17)
C8 0.038(2) 0.050(2) 0.056(3) -0.014(2) 0.0114(19) -0.0090(19)
C9 0.047(3) 0.077(3) 0.074(4) -0.009(3) 0.003(2) -0.007(2)
C10 0.050(3) 0.116(5) 0.064(4) -0.020(3) 0.005(2) 0.002(3)
C11 0.085(4) 0.147(6) 0.105(6) -0.049(5) -0.003(4) 0.001(4)
C12 0.0306(18) 0.041(2) 0.036(2) 0.0006(17) 0.0111(16) -0.0022(16)
C13 0.0321(18) 0.0334(19) 0.038(2) -0.0013(16) 0.0071(16) 0.0010(16)
C14 0.040(2) 0.045(2) 0.043(2) -0.0074(18) 0.0067(18) -0.0017(18)
C15 0.052(2) 0.051(2) 0.040(2) -0.0071(19) 0.012(2) 0.007(2)
C16 0.042(2) 0.055(3) 0.049(3) -0.003(2) 0.019(2) 0.005(2)
C17 0.0321(19) 0.055(3) 0.051(3) -0.006(2) 0.0111(18) -0.0040(19)
C18 0.0357(19) 0.041(2) 0.033(2) -0.0029(16) 0.0113(16) -0.0014(17)
C23 0.0281(17) 0.040(2) 0.040(2) -0.0091(17) 0.0098(16) -0.0073(16)
C24 0.040(2) 0.036(2) 0.043(2) -0.0027(17) 0.0174(18) -0.0078(17)
C25 0.052(2) 0.050(3) 0.049(3) 0.005(2) 0.014(2) -0.010(2)
C26 0.079(3) 0.049(3) 0.054(3) 0.004(2) 0.032(3) -0.013(2)
C27 0.059(3) 0.061(3) 0.073(3) -0.002(3) 0.040(3) -0.018(2)
C28 0.040(2) 0.057(3) 0.068(3) -0.001(2) 0.024(2) -0.011(2)
C29 0.037(2) 0.046(2) 0.044(2) -0.0066(18) 0.0135(18) -0.0087(18)
C30 0.0279(18) 0.054(2) 0.052(3) 0.009(2) 0.0064(18) -0.0010(18)
C31 0.042(2) 0.078(3) 0.065(3) 0.009(3) 0.012(2) 0.012(2)
C32 0.062(3) 0.075(3) 0.083(4) 0.000(3) 0.021(3) 0.004(3)
C33 0.107(5) 0.091(4) 0.121(6) -0.003(4) 0.033(4) 0.040(4)
O1S 0.257(8) 0.134(5) 0.171(6) 0.055(5) 0.052(5) 0.075(5)
C1S 0.227(11) 0.107(7) 0.092(6) 0.028(5) 0.039(7) 0.055(7)
C2S 0.244(13) 0.161(10) 0.211(13) 0.053(9) -0.045(10) -0.045(9)
C3S 0.217(11) 0.160(9) 0.185(11) 0.081(8) 0.012(8) 0.057(8)
C19B 0.054(8) 0.066(11) 0.046(10) -0.002(8) 0.003(6) 0.002(8)
C20B 0.054(8) 0.066(11) 0.046(10) -0.002(8) 0.003(6) 0.002(8)
C21B 0.054(8) 0.066(11) 0.046(10) -0.002(8) 0.003(6) 0.002(8)
C22B 0.054(8) 0.066(11) 0.046(10) -0.002(8) 0.003(6) 0.002(8)
C19A 0.022(2) 0.045(4) 0.048(5) -0.014(3) 0.003(2) 0.002(2)
C20A 0.038(3) 0.048(4) 0.065(4) -0.007(3) 0.016(3) -0.015(2)
C21A 0.055(4) 0.060(4) 0.089(7) -0.006(4) 0.010(4) -0.008(4)
C22A 0.115(6) 0.057(5) 0.130(8) -0.002(5) 0.012(6) -0.031(5)

loop_
_atom_type_symbol
_atom_type_description
_atom_type_scat_dispersion_real
_atom_type_scat_dispersion_imag
_atom_type_scat_source
C C 0.0033 0.0016 'International Tables Vol C Tables 4.2.6.8 and 6.1.1.4'
H H 0.0000 0.0000 'International Tables Vol C Tables 4.2.6.8 and 6.1.1.4'
N N 0.0061 0.0033 'International Tables Vol C Tables 4.2.6.8 and 6.1.1.4'
S S 0.1246 0.1234 'International Tables Vol C Tables 4.2.6.8 and 6.1.1.4'
Cu Cu 0.3201 1.2651 'International Tables Vol C Tables 4.2.6.8 and 6.1.1.4'
Br Br -0.2901 2.4595 'International Tables Vol C Tables 4.2.6.8 and 6.1.1.4'
O O 0.0106 0.0060 'International Tables Vol C Tables 4.2.6.8 and 6.1.1.4'

loop_
_geom_angle_atom_site_label_1
_geom_angle_atom_site_label_2
_geom_angle_atom_site_label_3
_geom_angle
C1 Cu1 Br2 137.27(11)
C1 Cu1 Br1 112.21(11)
Br2 Cu1 Br1 110.43(2)
C1 Cu1 Cu2 151.10(12)
Br2 Cu1 Cu2 60.327(17)
Br1 Cu1 Cu2 59.748(17)
C12 Cu2 C23 140.76(15)
C12 Cu2 Br2 101.79(11)
C23 Cu2 Br2 102.65(11)
C12 Cu2 Br1 106.78(11)
C23 Cu2 Br1 101.17(11)
Br2 Cu2 Br1 94.939(19)
C12 Cu2 Cu1 132.70(11)
C23 Cu2 Cu1 86.34(11)
Br2 Cu2 Cu1 49.911(16)
Br1 Cu2 Cu1 52.121(15)
C1 S1 C7 93.43(18)
C12 S2 C18 93.75(17)
C23 S3 C29 93.48(18)
C1 N1 C2 117.1(3)
C1 N1 C8 121.7(3)
C2 N1 C8 121.3(3)
C12 N2 C13 117.4(3)
C12 N2 C19A 121.5(5)
C13 N2 C19A 121.1(5)
C12 N2 C19B 117(3)
C13 N2 C19B 124(3)
C19A N2 C19B 12.8(15)
C23 N3 C24 117.2(3)
C23 N3 C30 120.2(3)
C24 N3 C30 122.6(3)
Cu1 Br1 Cu2 68.131(18)
Cu1 Br2 Cu2 69.762(18)
N1 C1 S1 108.9(3)
N1 C1 Cu1 129.1(3)
S1 C1 Cu1 121.8(2)
C7 C2 C3 121.5(3)
C7 C2 N1 111.1(3)
C3 C2 N1 127.3(3)
C4 C3 C2 117.6(4)
C3 C4 C5 121.0(4)
C6 C5 C4 121.4(4)
C5 C6 C7 118.4(4)
C2 C7 C6 120.1(4)
C2 C7 S1 109.5(3)
C6 C7 S1 130.3(3)
C9 C8 N1 113.0(4)
C10 C9 C8 122.7(5)
C9 C10 C11 127.5(6)
N2 C12 S2 108.2(2)
N2 C12 Cu2 131.3(3)
S2 C12 Cu2 120.5(2)
C18 C13 C14 120.8(3)
C18 C13 N2 111.6(3)
C14 C13 N2 127.5(3)
C15 C14 C13 118.0(4)
C14 C15 C16 121.1(4)
C17 C16 C15 120.8(4)
C16 C17 C18 118.7(4)
C13 C18 C17 120.6(3)
C13 C18 S2 109.0(3)
C17 C18 S2 130.4(3)
N3 C23 S3 108.6(3)
N3 C23 Cu2 128.4(3)
S3 C23 Cu2 122.9(2)
C29 C24 N3 111.5(3)
C29 C24 C25 121.4(4)
N3 C24 C25 127.2(4)
C26 C25 C24 116.8(4)
C27 C26 C25 121.7(4)
C28 C27 C26 121.3(4)
C27 C28 C29 118.5(4)
C24 C29 C28 120.4(4)
C24 C29 S3 109.2(3)
C28 C29 S3 130.3(3)
N3 C30 C31 111.4(3)
C32 C31 C30 124.9(5)
C31 C32 C33 126.3(6)
O1S C1S C3S 121.8(11)
O1S C1S C2S 118.9(10)
C3S C1S C2S 119.3(9)
N2 C19B C20B 119(2)
C21B C20B C19B 123(4)
C20B C21B C22B 128(3)
N2 C19A C20A 108.3(5)
C21A C20A C19A 124.4(7)
C20A C21A C22A 126.2(8)

loop_
_geom_bond_atom_site_label_1
_geom_bond_atom_site_label_2
_geom_bond_distance
Cu1 C1 1.917(4)
Cu1 Br2 2.3727(6)
Cu1 Br1 2.4749(6)
Cu1 Cu2 2.9099(7)
Cu2 C12 1.917(4)
Cu2 C23 1.925(4)
Cu2 Br2 2.6947(6)
Cu2 Br1 2.7085(6)
S1 C1 1.719(4)
S1 C7 1.743(4)
S2 C12 1.726(3)
S2 C18 1.743(4)
S3 C23 1.722(3)
S3 C29 1.736(4)
N1 C1 1.338(5)
N1 C2 1.410(4)
N1 C8 1.475(4)
N2 C12 1.339(5)
N2 C13 1.402(4)
N2 C19A 1.478(5)
N2 C19B 1.481(18)
N3 C23 1.334(5)
N3 C24 1.400(4)
N3 C30 1.477(4)
C2 C7 1.386(5)
C2 C3 1.390(5)
C3 C4 1.375(5)
C4 C5 1.389(6)
C5 C6 1.367(6)
C6 C7 1.390(5)
C8 C9 1.473(6)
C9 C10 1.360(7)
C10 C11 1.418(7)
C13 C18 1.385(5)
C13 C14 1.391(5)
C14 C15 1.381(5)
C15 C16 1.389(5)
C16 C17 1.371(5)
C17 C18 1.389(5)
C24 C29 1.385(5)
C24 C25 1.402(6)
C25 C26 1.387(6)
C26 C27 1.379(6)
C27 C28 1.367(6)
C28 C29 1.391(5)
C30 C31 1.481(6)
C31 C32 1.296(7)
C32 C33 1.476(7)
O1S C1S 1.218(9)
C1S C3S 1.451(11)
C1S C2S 1.474(12)
C19B C20B 1.508(19)
C20B C21B 1.313(18)
C21B C22B 1.488(18)
C19A C20A 1.488(8)
C20A C21A 1.286(8)
C21A C22A 1.507(9)
